data_4323329
loop_
_publ_author_name
'F. Albert Cotton'
'Evgeny V. Dikarev'
'Wai-Yeung Wong'

_publ_section_title
;
 W2Cl4(NR2)2(PR'3)2 Molecules. 5. Preparation and Characterization of
 W2Cl4(NEt2)2(L-L) (L-L = dmpm, dmpe, dppe), W2Cl4(NBu2)2(L-L) (L-L =
 dmpm, dmpe), and W2Cl4(NHex2)2(dmpm). First Complexes with Bridging
 Diphosphine Ligands in a cis,trans-Stereochemistry
;
_journal_name_full 'Inorganic Chemistry'
_journal_page_first 902
_journal_page_last 912
_journal_paper_doi 10.1021/ic961151z
_journal_volume 36
_journal_year 1997
_chemical_compound_source synthesized
_chemical_formula_analytical 'not measured'
_chemical_formula_moiety 'C41 H52 Cl4 N2 P2 W2'
_chemical_formula_structural trans,trans-W2Cl4(Et2N)2(DPPE).C7H8
_chemical_formula_sum 'C41 H52 Cl4 N2 P2 W2'
_chemical_formula_weight 1144.29
_chemical_name_common
;
 trans,trans-Tetrachloro-bis(diethylamido)-bis(diphenylphosphino)ethane
 ditungsten(III)
;
_chemical_name_systematic
; 
 1,1,2,2-Tetrachloro-1,2-bis(diethylamido)-(trans,trans)-bis(diphenyl-
 phosphino)ethane ditungsten(III) 
;
_space_group_IT_number 14
_symmetry_cell_setting monoclinic
_symmetry_space_group_name_Hall '-P 2yn'
_symmetry_space_group_name_H-M 'P 1 21/n 1'
_atom_sites_solution_hydrogens geom
_atom_sites_solution_primary direct
_atom_sites_solution_secondary difmap
_audit_creation_method SHELXL
_cell_angle_alpha 90.00
_cell_angle_beta 92.22(1)
_cell_angle_gamma 90.00
_cell_formula_units_Z 4
_cell_length_a 16.396(3)
_cell_length_b 10.104(2)
_cell_length_c 26.680(2)
_cell_measurement_reflns_used 25
_cell_measurement_temperature 293(2)
_cell_measurement_theta_max 17.58
_cell_measurement_theta_min 14.17
_cell_volume 4416.6(12)
_computing_cell_refinement 'TEXSAN-TEXRAY (1985)'
_computing_data_collection 'TEXSAN-TEXRAY (1985)'
_computing_data_reduction 'TEXSAN-TEXRAY (1985)'
_computing_molecular_graphics 'SHELXTL V.5 (Siemens, 1994)'
_computing_publication_material CIFTAB
_computing_structure_refinement 'SHELXL-93 (Sheldrick, 1993)'
_computing_structure_solution 'SHELXTL V.5 (Siemens, 1994)'
_diffrn_ambient_temperature 293(2)
_diffrn_measurement_device 'Rigaku AFC5'
_diffrn_measurement_method \w-2\q
_diffrn_radiation_monochromator graphite
_diffrn_radiation_source 'rotating anode'
_diffrn_radiation_type 'Cu K\a'
_diffrn_radiation_wavelength 1.54184
_diffrn_reflns_av_R_equivalents 0.0387
_diffrn_reflns_av_sigmaI/netI 0.0467
_diffrn_reflns_limit_h_max 16
_diffrn_reflns_limit_h_min 0
_diffrn_reflns_limit_k_max 10
_diffrn_reflns_limit_k_min 0
_diffrn_reflns_limit_l_max 29
_diffrn_reflns_limit_l_min -29
_diffrn_reflns_number 4801
_diffrn_reflns_theta_max 57.47
_diffrn_reflns_theta_min 3.11
_diffrn_standards_decay_% 44.6
_diffrn_standards_interval_count 250
_diffrn_standards_number 3
_exptl_absorpt_coefficient_mu 12.624
_exptl_absorpt_correction_T_max 1.0000
_exptl_absorpt_correction_T_min 0.5020
_exptl_absorpt_correction_type 'empirical via \y scans'
_exptl_crystal_colour red
_exptl_crystal_density_diffrn 1.721
_exptl_crystal_density_meas ?
_exptl_crystal_density_method none
_exptl_crystal_description needle-shaped
_exptl_crystal_F_000 2232
_exptl_crystal_size_max 0.80
_exptl_crystal_size_mid 0.10
_exptl_crystal_size_min 0.10
_refine_diff_density_max 0.719
_refine_diff_density_min -1.472
_refine_diff_density_rms 0.150
_refine_ls_extinction_coef noref
_refine_ls_extinction_method none
_refine_ls_goodness_of_fit_all 1.053
_refine_ls_goodness_of_fit_obs 1.057
_refine_ls_hydrogen_treatment noref
_refine_ls_matrix_type full
_refine_ls_number_parameters 447
_refine_ls_number_reflns 4572
_refine_ls_number_restraints 15
_refine_ls_restrained_S_all 1.052
_refine_ls_restrained_S_obs 1.056
_refine_ls_R_factor_all 0.0561
_refine_ls_R_factor_obs 0.0423
_refine_ls_shift/esd_max 0.001
_refine_ls_shift/esd_mean 0.000
_refine_ls_structure_factor_coef Fsqd
_refine_ls_weighting_details 'w=1/[\s^2^(Fo^2^)+(0.0773P)^2^+9.7258P] where P=(Fo^2^+2Fc^2^)/3'
_refine_ls_weighting_scheme calc
_refine_ls_wR_factor_all 0.1172
_refine_ls_wR_factor_obs 0.1079
_reflns_number_observed 3919
_reflns_number_total 4573
_reflns_observed_criterion >2sigma(I)
_cod_data_source_file ic961151z_1.cif
_cod_data_source_block W2Cl4(NEt2)2(DPPE).C7H8
_cod_depositor_comments
;
The following automatic conversions were performed:

'_exptl_crystal_density_meas' value 'not measured' was changed to '?'
- the value is perceived as not measured.

Automatic conversion script
Id: cif_fix_values 3008 2015-01-20 13:52:24Z robertas 

The following automatic conversions were performed:

'_refine_ls_weighting_scheme' value 'calc
w=1/[\s^2^(Fo^2^)+(0.0773P)^2^+9.7258P] where P=(Fo^2^+2Fc^2^)/3' was
changed to 'calc'. New tag '_refine_ls_weighting_details' was
created. The value of the new tag was set to
'w=1/[\s^2^(Fo^2^)+(0.0773P)^2^+9.7258P] where P=(Fo^2^+2Fc^2^)/3'.

Automatic conversion script
Id: cif_fix_values 3143 2015-03-26 13:38:13Z robertas 
;
_cod_original_cell_volume 4417(1)
_cod_database_code 4323329

loop_
_symmetry_equiv_pos_as_xyz
'x, y, z'
'x+1/2, -y+1/2, z+1/2'
'-x, -y, -z'
'-x-1/2, y-1/2, -z-1/2'

loop_
_atom_site_aniso_label
_atom_site_aniso_U_11
_atom_site_aniso_U_22
_atom_site_aniso_U_33
_atom_site_aniso_U_23
_atom_site_aniso_U_13
_atom_site_aniso_U_12
W1 0.0396(3) 0.0383(3) 0.0357(3) -0.0005(2) -0.0023(2) -0.0034(2)
W2 0.0404(3) 0.0450(3) 0.0394(3) -0.0023(2) -0.0008(2) -0.0001(2)
P1 0.043(2) 0.0412(14) 0.0307(12) -0.0007(11) -0.0022(11) -0.0036(12)
P2 0.046(2) 0.0386(14) 0.0324(13) -0.0002(11) 0.0011(11) -0.0034(12)
Cl1 0.050(2) 0.0474(14) 0.0477(13) 0.0076(11) -0.0011(11) 0.0007(12)
Cl2 0.058(2) 0.065(2) 0.0404(13) 0.0057(12) -0.0121(12) -0.0060(14)
Cl3 0.064(2) 0.088(2) 0.0463(15) 0.0052(14) 0.0058(13) -0.021(2)
Cl4 0.066(2) 0.0434(15) 0.0567(15) 0.0053(11) -0.0033(13) 0.0074(13)
N1 0.037(5) 0.046(5) 0.051(5) -0.006(4) 0.003(4) -0.017(4)
N2 0.019(4) 0.078(6) 0.054(5) -0.003(4) -0.008(4) 0.001(4)
C1 0.050(7) 0.044(6) 0.030(5) -0.002(4) 0.002(5) -0.012(5)
C2 0.045(6) 0.055(7) 0.053(6) -0.006(6) -0.002(5) 0.008(6)
C3 0.066(9) 0.076(8) 0.056(7) -0.015(6) -0.007(6) 0.000(7)
C4 0.079(10) 0.060(7) 0.070(8) -0.014(6) 0.014(7) 0.013(7)
C5 0.051(7) 0.065(7) 0.058(7) -0.006(6) 0.002(6) 0.001(6)
C6 0.041(7) 0.051(6) 0.048(6) -0.016(5) -0.001(5) -0.005(5)
C7 0.052(7) 0.042(6) 0.036(5) 0.002(5) 0.000(5) -0.021(6)
C8 0.077(9) 0.052(7) 0.056(7) 0.009(6) 0.018(6) 0.000(6)
C9 0.111(11) 0.056(8) 0.068(8) 0.014(7) 0.029(7) 0.002(8)
C10 0.132(13) 0.053(8) 0.041(7) 0.005(6) 0.014(8) -0.036(9)
C11 0.107(11) 0.046(7) 0.048(7) 0.004(6) -0.020(7) 0.010(7)
C12 0.065(8) 0.047(6) 0.048(6) 0.002(5) -0.008(5) -0.005(6)
C13 0.040(6) 0.057(6) 0.027(5) 0.007(4) -0.005(4) 0.006(5)
C14 0.053(6) 0.037(5) 0.033(5) 0.002(4) 0.003(5) -0.012(5)
C15 0.047(6) 0.038(6) 0.036(5) 0.001(4) -0.003(5) 0.001(5)
C16 0.056(7) 0.054(7) 0.052(7) 0.003(6) 0.009(5) 0.002(6)
C17 0.061(8) 0.065(8) 0.057(7) -0.007(6) 0.010(5) 0.001(6)
C18 0.078(9) 0.063(9) 0.056(7) -0.012(6) 0.000(7) 0.011(7)
C19 0.094(9) 0.033(6) 0.063(7) -0.006(6) -0.012(7) -0.002(6)
C20 0.066(8) 0.047(7) 0.043(6) -0.003(5) 0.004(5) -0.011(6)
C21 0.044(6) 0.040(6) 0.038(5) -0.001(5) -0.004(5) 0.002(5)
C22 0.072(8) 0.045(6) 0.040(6) 0.001(5) -0.003(6) -0.003(6)
C23 0.081(9) 0.052(7) 0.053(7) -0.005(6) -0.020(6) 0.017(7)
C24 0.071(8) 0.046(7) 0.041(6) 0.002(5) -0.005(6) 0.029(6)
C25 0.080(9) 0.041(6) 0.062(7) 0.004(6) 0.008(7) 0.006(6)
C26 0.058(7) 0.047(6) 0.048(6) 0.008(5) -0.007(5) -0.002(6)
C27 0.091(9) 0.040(6) 0.062(7) -0.008(6) 0.018(7) -0.012(6)
C28 0.137(13) 0.096(10) 0.075(9) -0.033(8) 0.003(9) -0.032(10)
C29 0.052(7) 0.056(7) 0.075(8) 0.001(6) -0.005(6) -0.022(6)
C30 0.129(13) 0.081(9) 0.086(9) 0.029(8) 0.047(9) -0.008(9)
C31 0.055(8) 0.088(8) 0.064(7) 0.001(7) -0.026(6) -0.008(7)
C32 0.040(8) 0.119(12) 0.167(15) -0.011(11) -0.001(8) -0.005(8)
C33 0.060(8) 0.109(11) 0.092(10) -0.017(8) 0.011(7) 0.007(8)
C34 0.124(14) 0.100(12) 0.168(16) 0.000(11) 0.014(12) 0.055(11)

loop_
_atom_site_label
_atom_site_type_symbol
_atom_site_fract_x
_atom_site_fract_y
_atom_site_fract_z
_atom_site_U_iso_or_equiv
_atom_site_thermal_displace_type
_atom_site_occupancy
_atom_site_calc_flag
_atom_site_refinement_flags
_atom_site_disorder_group
W1 W 0.00579(3) 0.09501(4) 0.137144(14) 0.0380(2) Uani 1 d . .
W2 W -0.04966(3) 0.25507(4) 0.187914(15) 0.0417(2) Uani 1 d . .
P1 P 0.14844(15) 0.1977(2) 0.11317(8) 0.0385(6) Uani 1 d . .
P2 P 0.0907(2) 0.3218(2) 0.23592(8) 0.0390(6) Uani 1 d . .
Cl1 Cl 0.10372(15) -0.0160(2) 0.19006(8) 0.0485(6) Uani 1 d . .
Cl2 Cl -0.0323(2) 0.1650(3) 0.05516(8) 0.0550(7) Uani 1 d . .
Cl3 Cl -0.0811(2) 0.1500(3) 0.26363(9) 0.0658(8) Uani 1 d . .
Cl4 Cl -0.0194(2) 0.4659(2) 0.15423(9) 0.0554(7) Uani 1 d . .
N1 N -0.0674(5) -0.0515(7) 0.1403(3) 0.045(2) Uani 1 d . .
N2 N -0.1605(4) 0.2689(8) 0.1642(3) 0.051(2) Uani 1 d . .
C1 C 0.2059(6) 0.0618(9) 0.0870(3) 0.041(2) Uani 1 d . .
C2 C 0.1722(6) -0.0056(10) 0.0477(4) 0.051(3) Uani 1 d . .
H2 H 0.1197(6) 0.0165(10) 0.0362(4) 0.062 Uiso 1 calc R .
C3 C 0.2126(7) -0.1059(11) 0.0241(4) 0.066(3) Uani 1 d . .
H3 H 0.1879(7) -0.1511(11) -0.0028(4) 0.079 Uiso 1 calc R .
C4 C 0.2904(8) -0.1377(11) 0.0411(4) 0.069(3) Uani 1 d . .
H4 H 0.3182(8) -0.2066(11) 0.0261(4) 0.083 Uiso 1 calc R .
C5 C 0.3272(7) -0.0691(11) 0.0797(4) 0.058(3) Uani 1 d . .
H5 H 0.3806(7) -0.0896(11) 0.0900(4) 0.070 Uiso 1 calc R .
C6 C 0.2862(6) 0.0303(10) 0.1036(4) 0.047(3) Uani 1 d . .
H6 H 0.3112(6) 0.0760(10) 0.1303(4) 0.056 Uiso 1 calc R .
C7 C 0.1624(6) 0.3271(9) 0.0655(3) 0.043(2) Uani 1 d . .
C8 C 0.2345(7) 0.3345(11) 0.0410(4) 0.061(3) Uani 1 d . .
H8 H 0.2754(7) 0.2733(11) 0.0489(4) 0.073 Uiso 1 calc R .
C9 C 0.2483(9) 0.4294(12) 0.0051(4) 0.078(4) Uani 1 d . .
H9 H 0.2966(9) 0.4320(12) -0.0121(4) 0.093 Uiso 1 calc R .
C10 C 0.1862(10) 0.5209(12) -0.0039(4) 0.075(4) Uani 1 d . .
H10 H 0.1940(10) 0.5874(12) -0.0273(4) 0.090 Uiso 1 calc R .
C11 C 0.1149(9) 0.5176(10) 0.0199(4) 0.068(3) Uani 1 d . .
H11 H 0.0751(9) 0.5810(10) 0.0128(4) 0.081 Uiso 1 calc R .
C12 C 0.1011(7) 0.4178(9) 0.0555(4) 0.054(3) Uani 1 d . .
H12 H 0.0519(7) 0.4132(9) 0.0717(4) 0.064 Uiso 1 calc R .
C13 C 0.2116(6) 0.2577(9) 0.1664(3) 0.042(2) Uani 1 d . .
H13A H 0.2224(6) 0.1849(9) 0.1894(3) 0.050 Uiso 1 calc R .
H13B H 0.2636(6) 0.2875(9) 0.1543(3) 0.050 Uiso 1 calc R .
C14 C 0.1724(6) 0.3702(9) 0.1944(3) 0.041(2) Uani 1 d . .
H14A H 0.1503(6) 0.4332(9) 0.1701(3) 0.049 Uiso 1 calc R .
H14B H 0.2146(6) 0.4153(9) 0.2144(3) 0.049 Uiso 1 calc R .
C15 C 0.0700(6) 0.4733(9) 0.2707(3) 0.040(2) Uani 1 d . .
C16 C 0.0210(6) 0.4614(11) 0.3118(4) 0.054(3) Uani 1 d . .
H16 H 0.0007(6) 0.3790(11) 0.3206(4) 0.065 Uiso 1 calc R .
C17 C 0.0025(7) 0.5721(12) 0.3396(4) 0.061(3) Uani 1 d . .
H17 H -0.0276(7) 0.5630(12) 0.3683(4) 0.073 Uiso 1 calc R .
C18 C 0.0279(7) 0.6949(12) 0.3254(4) 0.066(3) Uani 1 d . .
H18 H 0.0129(7) 0.7696(12) 0.3432(4) 0.079 Uiso 1 calc R .
C19 C 0.0757(8) 0.7062(10) 0.2845(4) 0.064(3) Uani 1 d . .
H19 H 0.0943(8) 0.7892(10) 0.2751(4) 0.076 Uiso 1 calc R .
C20 C 0.0962(7) 0.5976(9) 0.2576(4) 0.052(3) Uani 1 d . .
H20 H 0.1284(7) 0.6075(9) 0.2299(4) 0.063 Uiso 1 calc R .
C21 C 0.1458(6) 0.2281(9) 0.2856(3) 0.041(2) Uani 1 d . .
C22 C 0.2199(7) 0.2763(10) 0.3054(3) 0.052(3) Uani 1 d . .
H22 H 0.2427(7) 0.3518(10) 0.2917(3) 0.063 Uiso 1 calc R .
C23 C 0.2596(8) 0.2132(11) 0.3451(4) 0.063(3) Uani 1 d . .
H23 H 0.3100(8) 0.2443(11) 0.3571(4) 0.075 Uiso 1 calc R .
C24 C 0.2258(7) 0.1062(10) 0.3667(4) 0.053(3) Uani 1 d . .
H24 H 0.2514(7) 0.0674(10) 0.3947(4) 0.063 Uiso 1 calc R .
C25 C 0.1540(8) 0.0553(10) 0.3472(4) 0.061(3) Uani 1 d . .
H25 H 0.1320(8) -0.0202(10) 0.3614(4) 0.073 Uiso 1 calc R .
C26 C 0.1138(7) 0.1153(10) 0.3065(4) 0.051(3) Uani 1 d . .
H26 H 0.0653(7) 0.0797(10) 0.2933(4) 0.062 Uiso 1 calc R .
C27 C -0.0375(7) -0.1616(10) 0.1086(4) 0.064(3) Uani 1 d . .
H27A H -0.0203(7) -0.2344(10) 0.1303(4) 0.077 Uiso 1 calc R .
H27B H 0.0099(7) -0.1313(10) 0.0913(4) 0.077 Uiso 1 calc R .
C28 C -0.1003(10) -0.2121(14) 0.0703(5) 0.103(5) Uani 1 d . .
H28A H -0.0772(10) -0.2825(14) 0.0513(5) 0.154 Uiso 1 calc R .
H28B H -0.1167(10) -0.1414(14) 0.0481(5) 0.154 Uiso 1 calc R .
H28C H -0.1470(10) -0.2445(14) 0.0871(5) 0.154 Uiso 1 calc R .
C29 C -0.1338(6) -0.0905(10) 0.1715(4) 0.061(3) Uani 1 d . .
H29A H -0.1776(6) -0.1272(10) 0.1502(4) 0.073 Uiso 1 calc R .
H29B H -0.1548(6) -0.0126(10) 0.1878(4) 0.073 Uiso 1 calc R .
C30 C -0.1085(9) -0.1922(13) 0.2114(5) 0.098(5) Uani 1 d . .
H30A H -0.1547(9) -0.2142(13) 0.2307(5) 0.146 Uiso 1 calc R .
H30B H -0.0661(9) -0.1558(13) 0.2330(5) 0.146 Uiso 1 calc R .
H30C H -0.0888(9) -0.2705(13) 0.1954(5) 0.146 Uiso 1 calc R .
C31 C -0.2100(7) 0.2060(12) 0.1251(4) 0.070(3) Uani 1 d . .
H31A H -0.1795(7) 0.1321(12) 0.1121(4) 0.084 Uiso 1 calc R .
H31B H -0.2186(7) 0.2688(12) 0.0979(4) 0.084 Uiso 1 calc R .
C32 C -0.2932(7) 0.1550(15) 0.1401(6) 0.109(5) Uani 1 d . .
H32A H -0.3209(7) 0.1152(15) 0.1115(6) 0.163 Uiso 1 calc R .
H32B H -0.3251(7) 0.2273(15) 0.1520(6) 0.163 Uiso 1 calc R .
H32C H -0.2859(7) 0.0902(15) 0.1662(6) 0.163 Uiso 1 calc R .
C33 C -0.2072(8) 0.3749(14) 0.1921(5) 0.087(4) Uani 1 d . .
H33A H -0.1711(8) 0.4132(14) 0.2179(5) 0.104 Uiso 1 calc R .
H33B H -0.2522(8) 0.3333(14) 0.2086(5) 0.104 Uiso 1 calc R .
C34 C -0.2409(10) 0.4859(16) 0.1584(7) 0.130(6) Uani 1 d . .
H34A H -0.2694(10) 0.5487(16) 0.1782(7) 0.195 Uiso 1 calc R .
H34B H -0.2778(10) 0.4493(16) 0.1332(7) 0.195 Uiso 1 calc R .
H34C H -0.1967(10) 0.5293(16) 0.1425(7) 0.195 Uiso 1 calc R .
C35 C 0.4956(27) 0.7695(45) -0.0307(13) 0.154(11) Uiso 0.47(2) d PD 1
H35A H 0.4534(27) 0.7036(45) -0.0323(13) 0.230 Uiso 0.47(2) calc PR 1
H35B H 0.5320(27) 0.7555(45) -0.0575(13) 0.230 Uiso 0.47(2) calc PR 1
H35C H 0.4715(27) 0.8558(45) -0.0340(13) 0.230 Uiso 0.47(2) calc PR 1
C36 C 0.5401(26) 0.7602(39) 0.0164(14) 0.120(9) Uiso 0.47(2) d PD 1
C37 C 0.5092(23) 0.6848(38) 0.0535(11) 0.108(7) Uiso 0.47(2) d PD 1
H37 H 0.4587(23) 0.6428(38) 0.0512(11) 0.130 Uiso 0.47(2) calc PR 1
C38 C 0.5626(28) 0.6787(49) 0.0950(13) 0.130(7) Uiso 0.47(2) d PD 1
H38 H 0.5536(28) 0.6122(49) 0.1182(13) 0.156 Uiso 0.47(2) calc PR 1
C39 C 0.6281(25) 0.7622(38) 0.1052(13) 0.121(8) Uiso 0.47(2) d PD 1
H39 H 0.6556(25) 0.7602(38) 0.1363(13) 0.146 Uiso 0.47(2) calc PR 1
C40 C 0.6505(24) 0.8427(39) 0.0708(16) 0.140(11) Uiso 0.47(2) d PD 1
H40 H 0.6963(24) 0.8961(39) 0.0756(16) 0.168 Uiso 0.47(2) calc PR 1
C41 C 0.6011(25) 0.8469(40) 0.0237(14) 0.101(8) Uiso 0.47(2) d PD 1
H41 H 0.6121(25) 0.9092(40) -0.0008(14) 0.121 Uiso 0.47(2) calc PR 1
C351 C 0.4485(24) 0.6897(41) -0.0388(11) 0.154(11) Uiso 0.53(2) d PD 2
H35D H 0.4114(24) 0.6195(41) -0.0314(11) 0.230 Uiso 0.53(2) calc PR 2
H35E H 0.4821(24) 0.6630(41) -0.0657(11) 0.230 Uiso 0.53(2) calc PR 2
H35F H 0.4182(24) 0.7674(41) -0.0486(11) 0.230 Uiso 0.53(2) calc PR 2
C361 C 0.4989(24) 0.7183(35) 0.0047(11) 0.120(9) Uiso 0.53(2) d PD 2
C371 C 0.4918(19) 0.6365(34) 0.0445(10) 0.108(7) Uiso 0.53(2) d PD 2
H371 H 0.4585(19) 0.5620(34) 0.0450(10) 0.130 Uiso 0.53(2) calc PR 2
C381 C 0.5414(27) 0.6798(46) 0.0845(13) 0.130(7) Uiso 0.53(2) d PD 2
H381 H 0.5333(27) 0.6404(46) 0.1154(13) 0.156 Uiso 0.53(2) calc PR 2
C391 C 0.6016(22) 0.7753(34) 0.0832(13) 0.121(8) Uiso 0.53(2) d PD 2
H391 H 0.6331(22) 0.7942(34) 0.1121(13) 0.146 Uiso 0.53(2) calc PR 2
C401 C 0.6143(28) 0.8387(47) 0.0421(16) 0.140(11) Uiso 0.53(2) d PD 2
H401 H 0.6584(28) 0.8956(47) 0.0390(16) 0.168 Uiso 0.53(2) calc PR 2
C411 C 0.5551(21) 0.8151(30) 0.0009(12) 0.101(8) Uiso 0.53(2) d PD 2
H411 H 0.5560(21) 0.8667(30) -0.0279(12) 0.121 Uiso 0.53(2) calc PR 2

loop_
_atom_type_symbol
_atom_type_description
_atom_type_scat_dispersion_real
_atom_type_scat_dispersion_imag
_atom_type_scat_source
C C 0.0181 0.0091 'International Tables Vol C Tables 4.2.6.8 and 6.1.1.4'
H H 0.0000 0.0000 'International Tables Vol C Tables 4.2.6.8 and 6.1.1.4'
W W -5.4734 5.5774 'International Tables Vol C Tables 4.2.6.8 and 6.1.1.4'
Cl Cl 0.3639 0.7018 'International Tables Vol C Tables 4.2.6.8 and 6.1.1.4'
P P 0.2955 0.4335 'International Tables Vol C Tables 4.2.6.8 and 6.1.1.4'
N N 0.0311 0.0180 'International Tables Vol C Tables 4.2.6.8 and 6.1.1.4'

loop_
_geom_angle_atom_site_label_1
_geom_angle_atom_site_label_2
_geom_angle_atom_site_label_3
_geom_angle
_geom_angle_site_symmetry_1
_geom_angle_site_symmetry_3
_geom_angle_publ_flag
N1 W1 W2 104.7(2) . . y
N1 W1 Cl2 97.4(2) . . y
W2 W1 Cl2 103.69(7) . . y
N1 W1 Cl1 91.1(2) . . y
W2 W1 Cl1 104.67(6) . . y
Cl2 W1 Cl1 147.17(9) . . y
N1 W1 P1 150.8(2) . . y
W2 W1 P1 103.71(5) . . y
Cl2 W1 P1 82.19(8) . . y
Cl1 W1 P1 75.33(8) . . y
N2 W2 W1 104.3(2) . . y
N2 W2 Cl3 94.6(3) . . y
W1 W2 Cl3 106.89(8) . . y
N2 W2 Cl4 91.1(3) . . y
W1 W2 Cl4 108.21(7) . . y
Cl3 W2 Cl4 141.74(9) . . y
N2 W2 P2 158.7(3) . . y
W1 W2 P2 96.08(5) . . y
Cl3 W2 P2 85.19(8) . . y
Cl4 W2 P2 76.49(8) . . y
C1 P1 C13 105.2(4) . . n
C1 P1 C7 101.0(4) . . n
C13 P1 C7 102.6(4) . . n
C1 P1 W1 105.7(3) . . n
C13 P1 W1 114.8(3) . . n
C7 P1 W1 125.2(3) . . n
C15 P2 C14 103.7(4) . . n
C15 P2 C21 99.3(4) . . n
C14 P2 C21 102.8(4) . . n
C15 P2 W2 106.3(3) . . n
C14 P2 W2 114.4(3) . . n
C21 P2 W2 127.2(3) . . n
C29 N1 C27 113.1(8) . . n
C29 N1 W1 136.3(6) . . n
C27 N1 W1 109.4(6) . . n
C31 N2 C33 112.4(8) . . n
C31 N2 W2 135.2(7) . . n
C33 N2 W2 112.3(7) . . n
C2 C1 C6 118.6(9) . . n
C2 C1 P1 118.4(8) . . n
C6 C1 P1 122.8(7) . . n
C1 C2 C3 122.5(10) . . n
C4 C3 C2 118.5(10) . . n
C5 C4 C3 120.6(11) . . n
C4 C5 C6 120.7(10) . . n
C5 C6 C1 119.1(9) . . n
C8 C7 C12 120.3(9) . . n
C8 C7 P1 119.9(8) . . n
C12 C7 P1 119.7(8) . . n
C7 C8 C9 122.4(11) . . n
C8 C9 C10 116.2(12) . . n
C11 C10 C9 123.0(11) . . n
C10 C11 C12 119.9(11) . . n
C7 C12 C11 118.1(11) . . n
C14 C13 P1 113.2(6) . . n
C13 C14 P2 115.5(6) . . n
C20 C15 C16 118.4(9) . . n
C20 C15 P2 124.6(7) . . n
C16 C15 P2 116.9(7) . . n
C17 C16 C15 119.9(10) . . n
C18 C17 C16 120.7(11) . . n
C17 C18 C19 119.0(10) . . n
C20 C19 C18 120.9(10) . . n
C19 C20 C15 121.0(10) . . n
C26 C21 C22 118.3(9) . . n
C26 C21 P2 122.2(7) . . n
C22 C21 P2 119.4(7) . . n
C23 C22 C21 120.6(10) . . n
C24 C23 C22 120.5(11) . . n
C23 C24 C25 120.0(10) . . n
C24 C25 C26 120.5(10) . . n
C21 C26 C25 120.0(10) . . n
N1 C27 C28 113.9(10) . . n
N1 C29 C30 113.1(9) . . n
N2 C31 C32 116.3(10) . . n
N2 C33 C34 113.9(11) . . n
C41 C36 C37 124.0(34) . . n
C41 C36 C35 115.9(29) . . n
C37 C36 C35 118.9(36) . . n
C36 C37 C38 111.3(28) . . n
C39 C38 C37 126.2(28) . . n
C40 C39 C38 119.0(33) . . n
C39 C40 C41 117.6(35) . . n
C36 C41 C40 119.3(30) . . n
C411 C361 C371 125.5(33) . . n
C411 C361 C351 117.5(27) . . n
C371 C361 C351 116.7(33) . . n
C361 C371 C381 110.2(27) . . n
C391 C381 C371 126.9(26) . . n
C401 C391 C381 120.3(34) . . n
C391 C401 C411 115.7(35) . . n
C361 C411 C401 119.9(29) . . n

loop_
_geom_bond_atom_site_label_1
_geom_bond_atom_site_label_2
_geom_bond_distance
_geom_bond_site_symmetry_2
_geom_bond_publ_flag
W1 N1 1.910(7) . y
W1 W2 2.3178(6) . y
W1 Cl2 2.360(2) . y
W1 Cl1 2.378(2) . y
W1 P1 2.659(3) . y
W2 N2 1.906(7) . y
W2 Cl3 2.357(3) . y
W2 Cl4 2.372(2) . y
W2 P2 2.676(2) . y
P1 C1 1.819(10) . n
P1 C13 1.828(9) . n
P1 C7 1.844(9) . n
P2 C15 1.829(9) . n
P2 C14 1.837(9) . n
P2 C21 1.837(9) . n
N1 C29 1.450(12) . n
N1 C27 1.492(12) . n
N2 C31 1.445(13) . n
N2 C33 1.526(14) . n
C1 C2 1.350(13) . n
C1 C6 1.409(13) . n
C2 C3 1.377(14) . n
C3 C4 1.38(2) . n
C4 C5 1.362(15) . n
C5 C6 1.379(14) . n
C7 C8 1.374(14) . n
C7 C12 1.380(14) . n
C8 C9 1.381(15) . n
C9 C10 1.39(2) . n
C10 C11 1.35(2) . n
C11 C12 1.409(15) . n
C13 C14 1.518(12) . n
C15 C20 1.378(13) . n
C15 C16 1.390(13) . n
C16 C17 1.382(14) . n
C17 C18 1.37(2) . n
C18 C19 1.37(2) . n
C19 C20 1.362(14) . n
C21 C26 1.381(13) . n
C21 C22 1.394(14) . n
C22 C23 1.377(14) . n
C23 C24 1.353(15) . n
C24 C25 1.368(15) . n
C25 C26 1.389(14) . n
C27 C28 1.51(2) . n
C29 C30 1.53(2) . n
C31 C32 1.53(2) . n
C33 C34 1.53(2) . n
C35 C36 1.43(4) . n
C36 C41 1.34(4) . n
C36 C37 1.36(3) . n
C37 C38 1.39(3) . n
C38 C39 1.38(3) . n
C39 C40 1.29(4) . n
C40 C41 1.47(5) . n
C351 C361 1.43(4) . n
C361 C411 1.35(4) . n
C361 C371 1.36(3) . n
C371 C381 1.39(3) . n
C381 C391 1.38(3) . n
C391 C401 1.29(3) . n
C401 C411 1.46(5) . n

loop_
_geom_torsion_atom_site_label_1
_geom_torsion_atom_site_label_2
_geom_torsion_atom_site_label_3
_geom_torsion_atom_site_label_4
_geom_torsion
_geom_torsion_site_symmetry_1
_geom_torsion_site_symmetry_2
_geom_torsion_site_symmetry_3
_geom_torsion_site_symmetry_4
_geom_torsion_publ_flag
P1 W1 W2 P2 -38.48(7) . . . . y
P1 W1 W2 N2 135.3(3) . . . . n
P1 W1 W2 Cl4 39.26(8) . . . . y
P1 W1 W2 Cl3 -125.28(9) . . . . n
N1 W1 W2 P2 134.7(2) . . . . n
N1 W1 W2 N2 -51.5(4) . . . . y
N1 W1 W2 Cl4 -147.5(2) . . . . n
N1 W1 W2 Cl3 48.0(2) . . . . y
Cl1 W1 W2 P2 39.66(8) . . . . y
Cl1 W1 W2 N2 -146.6(3) . . . . n
Cl1 W1 W2 Cl4 117.40(9) . . . . n
Cl1 W1 W2 Cl3 -47.14(9) . . . . y
Cl2 W1 W2 P2 -123.63(8) . . . . n
Cl2 W1 W2 N2 50.1(3) . . . . y
Cl2 W1 W2 Cl4 -45.88(9) . . . . y
Cl2 W1 W2 Cl3 149.57(10) . . . . n
